data_7709198
loop_
_publ_author_name
'Mi, Fu-Qi'
'Ma, Fa-Xue'
'Zou, Shui-Xiang'
'Zhan, Dong-Sun'
'Zhang, Teng'

_publ_section_title
;
 A proton-conductive metal-organic framework based on imidazole and
 sulphate ligands.
;
_journal_issue 4
_journal_name_full 'Dalton transactions (Cambridge, England : 2003)'
_journal_page_first 1313
_journal_page_last 1317
_journal_paper_doi 10.1039/d1dt04129k
_journal_volume 51
_journal_year 2022
_chemical_formula_moiety 'C12 H9 Cu N6 O4 S'
_chemical_formula_sum 'C12 H9 Cu N6 O4 S'
_chemical_formula_weight 396.85
_space_group_crystal_system orthorhombic
_space_group_IT_number 60
_space_group_name_Hall '-P 2n 2ab'
_space_group_name_H-M_alt 'P b c n'
_atom_sites_solution_hydrogens geom
_audit_creation_date 2021-10-18
_audit_creation_method
;
Olex2 1.2
(compiled 2018.05.29 svn.r3508 for OlexSys, GUI svn.r5506)
;
_audit_update_record
;
2021-10-24 deposited with the CCDC.	2021-12-27 downloaded from the CCDC.
;
_cell_angle_alpha 90
_cell_angle_beta 90
_cell_angle_gamma 90
_cell_formula_units_Z 8
_cell_length_a 20.6518(4)
_cell_length_b 9.8071(2)
_cell_length_c 15.1637(3)
_cell_measurement_reflns_used 4300
_cell_measurement_temperature 100.15
_cell_measurement_theta_max 60.7680
_cell_measurement_theta_min 3.6700
_cell_volume 3071.17(11)
_computing_molecular_graphics 'Olex2 (Dolomanov et al., 2009)'
_computing_publication_material 'Olex2 (Dolomanov et al., 2009)'
_computing_structure_refinement 'SHELXL 2018/3 (Sheldrick, 2015)'
_computing_structure_solution 'SHELXT 2014/4 (Sheldrick, 2014)'
_diffrn_ambient_temperature 100.15
_diffrn_measured_fraction_theta_full 1.000
_diffrn_measured_fraction_theta_max 0.963
_diffrn_measurement_device_type X-ray
_diffrn_radiation_type CuK\a
_diffrn_radiation_wavelength 1.54184
_diffrn_reflns_av_R_equivalents 0.0257
_diffrn_reflns_av_unetI/netI 0.0249
_diffrn_reflns_Laue_measured_fraction_full 1.000
_diffrn_reflns_Laue_measured_fraction_max 0.963
_diffrn_reflns_limit_h_max 25
_diffrn_reflns_limit_h_min -17
_diffrn_reflns_limit_k_max 5
_diffrn_reflns_limit_k_min -12
_diffrn_reflns_limit_l_max 19
_diffrn_reflns_limit_l_min -18
_diffrn_reflns_number 11189
_diffrn_reflns_point_group_measured_fraction_full 1.000
_diffrn_reflns_point_group_measured_fraction_max 0.963
_diffrn_reflns_theta_full 67.684
_diffrn_reflns_theta_max 76.370
_diffrn_reflns_theta_min 4.282
_exptl_absorpt_coefficient_mu 3.589
_exptl_crystal_density_diffrn 1.717
_exptl_crystal_description green
_exptl_crystal_F_000 1600
_exptl_crystal_size_max 0.3
_exptl_crystal_size_mid 0.26
_exptl_crystal_size_min 0.24
_refine_diff_density_max 2.558
_refine_diff_density_min -1.001
_refine_diff_density_rms 0.236
_refine_ls_extinction_method none
_refine_ls_goodness_of_fit_ref 1.101
_refine_ls_hydrogen_treatment constr
_refine_ls_matrix_type full
_refine_ls_number_parameters 217
_refine_ls_number_reflns 3109
_refine_ls_number_restraints 0
_refine_ls_restrained_S_all 1.101
_refine_ls_R_factor_all 0.0811
_refine_ls_R_factor_gt 0.0757
_refine_ls_shift/su_max 0.000
_refine_ls_shift/su_mean 0.000
_refine_ls_structure_factor_coef Fsqd
_refine_ls_weighting_details 'w=1/[\s^2^(Fo^2^)+(0.1759P)^2^+8.6580P] where P=(Fo^2^+2Fc^2^)/3'
_refine_ls_weighting_scheme calc
_refine_ls_wR_factor_gt 0.2535
_refine_ls_wR_factor_ref 0.2619
_reflns_Friedel_coverage 0.000
_reflns_number_gt 2718
_reflns_number_total 3109
_reflns_threshold_expression 'I > 2\s(I)'
_cod_data_source_file d1dt04129k2.cif
_cod_data_source_block 1
_cod_depositor_comments 'Adding full bibliography for 7709198--7709199.cif.'
_cod_database_code 7709198
_shelx_shelxl_version_number 2018/3
_shelx_space_group_comment
;
The symmetry employed for this shelxl refinement is uniquely defined
by the following loop, which should always be used as a source of
symmetry information in preference to the above space-group names.
They are only intended as comments.
;
_olex2_refinement_description
;
1. Others
 Fixed Uiso: H008(0.032) H00A(0.035) H00E(0.03) H00F(0.033) H00G(0.035)
 H00J(0.035) H00K(0.063) H00M(0.065) H00O(0.054)
 Fixed X: H008(0.334272) H00A(0.323132) H00E(0.321908) H00F(0.333227)
 H00G(0.310167) H00J(0.324271) H00K(0.551009) H00M(0.439338) H00O(0.610862)
 Fixed Y: H008(0.173929) H00A(0.829982) H00E(0.429009) H00F(0.095853)
 H00G(0.573035) H00J(0.907736) H00K(0.825497) H00M(0.9014) H00O(0.569133)
 Fixed Z: H008(0.697144) H00A(0.829119) H00E(0.610946) H00F(0.846456)
 H00G(0.913984) H00J(0.681212) H00K(0.534184) H00M(0.538867) H00O(0.505859)
;
_olex2_submission_special_instructions 'No special instructions were received'

loop_
_space_group_symop_operation_xyz
'x, y, z'
'-x+1/2, -y+1/2, z+1/2'
'-x, y, -z+1/2'
'x+1/2, -y+1/2, -z'
'-x, -y, -z'
'x-1/2, y-1/2, -z-1/2'
'x, -y, z-1/2'
'-x-1/2, y-1/2, z'

loop_
_atom_site_label
_atom_site_type_symbol
_atom_site_fract_x
_atom_site_fract_y
_atom_site_fract_z
_atom_site_U_iso_or_equiv
_atom_site_adp_type
_atom_site_occupancy
_atom_site_site_symmetry_order
_atom_site_calc_flag
_atom_site_refinement_flags_posn
_atom_site_refinement_flags_adp
_atom_site_refinement_flags_occupancy
_atom_site_disorder_assembly
_atom_site_disorder_group
Cu01 Cu 0.31832(3) 0.72472(7) 0.51310(4) 0.0221(3) Uani 1 1 d . . . . .
S002 S 0.17538(6) 0.57848(11) 0.51306(7) 0.0214(4) Uani 1 1 d . . . . .
O003 O 0.20928(17) 0.4467(3) 0.51248(18) 0.0246(7) Uani 1 1 d . . . . .
O004 O 0.13369(16) 0.5911(3) 0.4343(2) 0.0257(7) Uani 1 1 d . . . . .
O005 O 0.22193(19) 0.6927(4) 0.5120(2) 0.0302(8) Uani 1 1 d . . . . .
O006 O 0.13430(17) 0.5900(3) 0.5928(2) 0.0283(7) Uani 1 1 d . . . . .
N007 N 0.32212(19) 0.2919(4) 0.8827(3) 0.0257(9) Uani 1 1 d . . . . .
N008 N 0.3307(2) 0.2278(4) 0.7433(3) 0.0268(9) Uani 1 1 d . . . . .
H008 H 0.334272 0.173929 0.697144 0.032 Uiso 1 1 calc R U . . .
N009 N 0.31989(19) 0.7112(4) 0.6433(3) 0.0260(9) Uani 1 1 d . . . . .
N00A N 0.3222(2) 0.7759(4) 0.7828(3) 0.0291(9) Uani 1 1 d . . . . .
H00A H 0.323132 0.829982 0.829119 0.035 Uiso 1 1 calc R U . . .
C00B C 0.3208(2) 0.4082(4) 0.8309(3) 0.0243(10) Uani 1 1 d . . . . .
C00C C 0.3253(2) 0.3670(5) 0.7412(3) 0.0241(9) Uani 1 1 d . . . . .
N00D N 0.4145(2) 0.7155(6) 0.5162(3) 0.0410(12) Uani 1 1 d . . . . .
C00E C 0.3224(2) 0.4580(5) 0.6707(3) 0.0250(9) Uani 1 1 d . . . . .
H00E H 0.321908 0.429009 0.610946 0.030 Uiso 1 1 calc R U . . .
C00F C 0.3294(2) 0.1880(5) 0.8280(3) 0.0277(10) Uani 1 1 d . . . . .
H00F H 0.333227 0.095853 0.846456 0.033 Uiso 1 1 calc R U . . .
C00G C 0.3159(2) 0.5441(5) 0.8547(3) 0.0290(10) Uani 1 1 d . . . . .
H00G H 0.310167 0.573035 0.913984 0.035 Uiso 1 1 calc R U . . .
C00H C 0.3204(2) 0.5934(4) 0.6948(3) 0.0258(10) Uani 1 1 d . . . . .
C00I C 0.3202(2) 0.6343(5) 0.7846(3) 0.0247(9) Uani 1 1 d . . . . .
C00J C 0.3224(2) 0.8150(5) 0.6992(3) 0.0294(10) Uani 1 1 d . . . . .
H00J H 0.324271 0.907736 0.681212 0.035 Uiso 1 1 calc R U . . .
N00K N 0.5171(3) 0.7723(6) 0.5273(4) 0.0523(13) Uani 1 1 d . . . . .
H00K H 0.551009 0.825497 0.534184 0.063 Uiso 1 1 calc R U . . .
C00L C 0.5170(3) 0.6316(7) 0.5126(4) 0.0438(13) Uani 1 1 d . . . . .
C00M C 0.4529(4) 0.8102(7) 0.5289(5) 0.0542(16) Uani 1 1 d . . . . .
H00M H 0.439338 0.901400 0.538867 0.065 Uiso 1 1 calc R U . . .
C00N C 0.4510(3) 0.5943(6) 0.5072(4) 0.0395(13) Uani 1 1 d . . . . .
C00O C 0.5668(3) 0.5412(8) 0.5041(4) 0.0449(13) Uani 1 1 d . . . . .
H00O H 0.610862 0.569133 0.505859 0.054 Uiso 1 1 calc R U . . .

loop_
_atom_site_aniso_label
_atom_site_aniso_U_11
_atom_site_aniso_U_22
_atom_site_aniso_U_33
_atom_site_aniso_U_23
_atom_site_aniso_U_13
_atom_site_aniso_U_12
Cu01 0.0406(5) 0.0151(5) 0.0105(5) -0.0002(2) -0.0006(2) 0.0041(2)
S002 0.0401(7) 0.0114(6) 0.0126(6) -0.0002(3) 0.0003(3) 0.0006(4)
O003 0.0395(18) 0.0157(15) 0.0185(15) 0.0002(10) -0.0011(11) 0.0038(14)
O004 0.0429(18) 0.0203(14) 0.0141(14) 0.0028(11) -0.0019(12) 0.0042(12)
O005 0.044(2) 0.0179(15) 0.0287(18) -0.0002(12) -0.0014(13) -0.0038(15)
O006 0.0490(19) 0.0206(15) 0.0153(15) -0.0012(11) 0.0047(13) 0.0020(12)
N007 0.053(2) 0.0126(16) 0.0119(18) 0.0023(13) 0.0018(14) -0.0028(14)
N008 0.051(2) 0.0146(18) 0.0146(19) -0.0010(13) -0.0011(16) -0.0005(15)
N009 0.050(2) 0.0116(17) 0.0162(19) 0.0007(14) -0.0005(14) 0.0024(13)
N00A 0.058(3) 0.0133(19) 0.016(2) -0.0026(14) 0.0010(15) 0.0004(14)
C00B 0.047(3) 0.019(2) 0.007(2) 0.0014(15) 0.0004(14) -0.0027(16)
C00C 0.042(2) 0.0145(19) 0.016(2) -0.0021(17) 0.0005(15) 0.0009(16)
N00D 0.038(3) 0.057(3) 0.028(2) -0.0055(19) -0.0019(17) 0.005(2)
C00E 0.049(3) 0.017(2) 0.0093(19) -0.0012(16) -0.0013(15) -0.0006(17)
C00F 0.053(3) 0.018(2) 0.012(2) -0.0024(17) 0.0019(17) -0.0007(18)
C00G 0.059(3) 0.015(2) 0.013(2) -0.0008(17) 0.0035(17) -0.0028(17)
C00H 0.047(3) 0.017(2) 0.013(2) 0.0019(15) -0.0007(16) 0.0002(16)
C00I 0.046(3) 0.015(2) 0.013(2) -0.0022(17) 0.0011(15) 0.0004(16)
C00J 0.056(3) 0.014(2) 0.019(2) 0.0005(18) -0.0007(18) 0.0008(17)
N00K 0.055(3) 0.047(3) 0.055(3) -0.002(2) -0.005(3) -0.001(2)
C00L 0.055(4) 0.037(3) 0.039(3) -0.002(2) -0.001(2) 0.000(3)
C00M 0.072(4) 0.039(3) 0.052(4) 0.006(3) 0.015(3) 0.013(3)
C00N 0.048(3) 0.043(3) 0.028(3) -0.002(2) 0.001(2) -0.002(2)
C00O 0.042(3) 0.054(4) 0.039(3) 0.001(3) 0.001(2) -0.003(3)

loop_
_atom_type_symbol
_atom_type_description
_atom_type_scat_dispersion_real
_atom_type_scat_dispersion_imag
_atom_type_scat_source
C C 0.0181 0.0091 'International Tables Vol C Tables 4.2.6.8 and 6.1.1.4'
H H 0.0000 0.0000 'International Tables Vol C Tables 4.2.6.8 and 6.1.1.4'
Cu Cu -1.9646 0.5888 'International Tables Vol C Tables 4.2.6.8 and 6.1.1.4'
N N 0.0311 0.0180 'International Tables Vol C Tables 4.2.6.8 and 6.1.1.4'
O O 0.0492 0.0322 'International Tables Vol C Tables 4.2.6.8 and 6.1.1.4'
S S 0.3331 0.5567 'International Tables Vol C Tables 4.2.6.8 and 6.1.1.4'

loop_
_geom_angle_atom_site_label_1
_geom_angle_atom_site_label_2
_geom_angle_atom_site_label_3
_geom_angle
_geom_angle_site_symmetry_1
_geom_angle_site_symmetry_3
_geom_angle_publ_flag
O005 Cu01 O003 84.28(14) . 8_665 ?
N007 Cu01 O003 94.90(12) 7_565 8_665 ?
N007 Cu01 O005 91.03(15) 7_565 . ?
N007 Cu01 N00D 88.87(17) 7_565 . ?
N009 Cu01 O003 94.20(13) . 8_665 ?
N009 Cu01 O005 90.80(15) . . ?
N009 Cu01 N007 170.85(16) . 7_565 ?
N009 Cu01 N00D 87.54(17) . . ?
N00D Cu01 O003 107.29(18) . 8_665 ?
N00D Cu01 O005 168.4(2) . . ?
O003 S002 O004 110.27(17) . . ?
O003 S002 O005 110.9(2) . . ?
O003 S002 O006 110.19(17) . . ?
O004 S002 O006 108.6(2) . . ?
O005 S002 O004 107.89(19) . . ?
O005 S002 O006 108.89(19) . . ?
S002 O003 Cu01 136.9(2) . 8_655 ?
S002 O005 Cu01 139.6(2) . . ?
C00B N007 Cu01 129.2(3) . 7_566 ?
C00F N007 Cu01 124.5(3) . 7_566 ?
C00F N007 C00B 106.3(4) . . ?
C00C N008 H008 126.0 . . ?
C00F N008 H008 126.0 . . ?
C00F N008 C00C 108.1(4) . . ?
C00H N009 Cu01 127.9(3) . . ?
C00J N009 Cu01 125.9(3) . . ?
C00J N009 C00H 106.1(4) . . ?
C00I N00A H00A 126.0 . . ?
C00J N00A H00A 126.0 . . ?
C00J N00A C00I 108.0(4) . . ?
N007 C00B C00C 107.9(4) . . ?
N007 C00B C00G 130.3(4) . . ?
C00G C00B C00C 121.9(4) . . ?
N008 C00C C00B 105.5(4) . . ?
N008 C00C C00E 131.3(4) . . ?
C00E C00C C00B 123.3(4) . . ?
C00M N00D Cu01 127.6(5) . . ?
C00M N00D C00N 107.7(6) . . ?
C00N N00D Cu01 124.6(4) . . ?
C00C C00E H00E 122.7 . . ?
C00H C00E C00C 114.5(4) . . ?
C00H C00E H00E 122.7 . . ?
N007 C00F N008 112.2(4) . . ?
N007 C00F H00F 123.9 . . ?
N008 C00F H00F 123.9 . . ?
C00B C00G H00G 122.9 . . ?
C00B C00G C00I 114.2(4) . . ?
C00I C00G H00G 122.9 . . ?
N009 C00H C00I 107.7(4) . . ?
C00E C00H N009 130.5(4) . . ?
C00E C00H C00I 121.8(4) . . ?
N00A C00I C00H 105.3(4) . . ?
C00G C00I N00A 130.9(4) . . ?
C00G C00I C00H 123.8(4) . . ?
N009 C00J H00J 123.6 . . ?
N00A C00J N009 112.9(4) . . ?
N00A C00J H00J 123.6 . . ?
C00L N00K H00K 127.2 . . ?
C00M N00K H00K 127.2 . . ?
C00M N00K C00L 105.5(6) . . ?
N00K C00L C00N 105.4(6) . . ?
C00O C00L N00K 130.9(6) . . ?
C00O C00L C00N 123.7(6) . . ?
N00D C00M N00K 114.4(6) . . ?
N00D C00M H00M 122.8 . . ?
N00K C00M H00M 122.8 . . ?
C00L C00N N00D 106.9(5) . . ?
C00O C00N N00D 132.4(6) 5_666 . ?
C00O C00N C00L 120.6(6) 5_666 . ?
C00L C00O C00N 115.7(6) . 5_666 ?
C00L C00O H00O 122.2 . . ?
C00N C00O H00O 122.2 5_666 . ?

loop_
_geom_bond_atom_site_label_1
_geom_bond_atom_site_label_2
_geom_bond_distance
_geom_bond_site_symmetry_2
_geom_bond_publ_flag
Cu01 O003 2.251(3) 8_665 ?
Cu01 O005 2.015(4) . ?
Cu01 N007 1.986(4) 7_565 ?
Cu01 N009 1.979(4) . ?
Cu01 N00D 1.988(5) . ?
S002 O003 1.470(3) . ?
S002 O004 1.477(3) . ?
S002 O005 1.476(4) . ?
S002 O006 1.481(3) . ?
N007 C00B 1.385(5) . ?
N007 C00F 1.322(6) . ?
N008 H008 0.8800 . ?
N008 C00C 1.369(5) . ?
N008 C00F 1.342(6) . ?
N009 C00H 1.394(6) . ?
N009 C00J 1.326(6) . ?
N00A H00A 0.8800 . ?
N00A C00I 1.389(6) . ?
N00A C00J 1.325(6) . ?
C00B C00C 1.422(6) . ?
C00B C00G 1.385(6) . ?
C00C C00E 1.393(6) . ?
N00D C00M 1.237(10) . ?
N00D C00N 1.414(8) . ?
C00E H00E 0.9500 . ?
C00E C00H 1.379(6) . ?
C00F H00F 0.9500 . ?
C00G H00G 0.9500 . ?
C00G C00I 1.386(6) . ?
C00H C00I 1.419(6) . ?
C00J H00J 0.9500 . ?
N00K H00K 0.8800 . ?
N00K C00L 1.398(8) . ?
N00K C00M 1.375(9) . ?
C00L C00N 1.414(10) . ?
C00L C00O 1.365(10) . ?
C00M H00M 0.9500 . ?
C00N C00O 1.389(10) 5_666 ?
C00O H00O 0.9500 . ?

loop_
_geom_torsion_atom_site_label_1
_geom_torsion_atom_site_label_2
_geom_torsion_atom_site_label_3
_geom_torsion_atom_site_label_4
_geom_torsion
_geom_torsion_site_symmetry_1
_geom_torsion_site_symmetry_2
_geom_torsion_site_symmetry_3
_geom_torsion_site_symmetry_4
_geom_torsion_publ_flag
Cu01 N007 C00B C00C 179.5(3) 7_566 . . . ?
Cu01 N007 C00B C00G -0.6(8) 7_566 . . . ?
Cu01 N007 C00F N008 -179.7(3) 7_566 . . . ?
Cu01 N009 C00H C00E 2.8(7) . . . . ?
Cu01 N009 C00H C00I -178.8(3) . . . . ?
Cu01 N009 C00J N00A 179.3(3) . . . . ?
Cu01 N00D C00M N00K 179.9(4) . . . . ?
Cu01 N00D C00N C00L 179.7(4) . . . . ?
Cu01 N00D C00N C00O -0.9(9) . . . 5_666 ?
O003 S002 O005 Cu01 -2.1(4) . . . . ?
O004 S002 O003 Cu01 -60.5(3) . . . 8_655 ?
O004 S002 O005 Cu01 -122.9(3) . . . . ?
O005 S002 O003 Cu01 -179.9(2) . . . 8_655 ?
O006 S002 O003 Cu01 59.4(3) . . . 8_655 ?
O006 S002 O005 Cu01 119.3(3) . . . . ?
N007 C00B C00C N008 -1.3(5) . . . . ?
N007 C00B C00C C00E 177.0(4) . . . . ?
N007 C00B C00G C00I 176.1(5) . . . . ?
N008 C00C C00E C00H -176.9(5) . . . . ?
N009 C00H C00I N00A -2.4(5) . . . . ?
N009 C00H C00I C00G 175.3(4) . . . . ?
C00B N007 C00F N008 -2.1(6) . . . . ?
C00B C00C C00E C00H 5.4(7) . . . . ?
C00B C00G C00I N00A -174.7(5) . . . . ?
C00B C00G C00I C00H 8.4(7) . . . . ?
C00C N008 C00F N007 1.4(6) . . . . ?
C00C C00B C00G C00I -3.9(7) . . . . ?
C00C C00E C00H N009 177.2(5) . . . . ?
C00C C00E C00H C00I -1.1(7) . . . . ?
C00E C00H C00I N00A 176.2(4) . . . . ?
C00E C00H C00I C00G -6.2(7) . . . . ?
C00F N007 C00B C00C 2.0(5) . . . . ?
C00F N007 C00B C00G -178.0(5) . . . . ?
C00F N008 C00C C00B 0.0(5) . . . . ?
C00F N008 C00C C00E -178.0(5) . . . . ?
C00G C00B C00C N008 178.8(4) . . . . ?
C00G C00B C00C C00E -3.0(7) . . . . ?
C00H N009 C00J N00A -2.3(6) . . . . ?
C00I N00A C00J N009 0.8(6) . . . . ?
C00J N009 C00H C00E -175.6(5) . . . . ?
C00J N009 C00H C00I 2.8(5) . . . . ?
C00J N00A C00I C00G -176.4(5) . . . . ?
C00J N00A C00I C00H 1.0(5) . . . . ?
N00K C00L C00N N00D 1.9(6) . . . . ?
N00K C00L C00N C00O -177.7(5) . . . 5_666 ?
N00K C00L C00O C00N 177.8(6) . . . 5_666 ?
C00L N00K C00M N00D -1.0(8) . . . . ?
C00M N00D C00N C00L -2.5(6) . . . . ?
C00M N00D C00N C00O 176.9(6) . . . 5_666 ?
C00M N00K C00L C00N -0.6(7) . . . . ?
C00M N00K C00L C00O 179.3(6) . . . . ?
C00N N00D C00M N00K 2.2(7) . . . . ?
C00N C00L C00O C00N -2.3(9) . . . 5_666 ?
C00O C00L C00N N00D -178.1(5) . . . . ?
C00O C00L C00N C00O 2.4(10) . . . 5_666 ?
